data_7035190
loop_
_publ_author_name
'Pait, Moumita'
'Shatruk, Michael'
'Ray, Debashis'

_publ_section_title
;
 Anion coordination selective [Mn3] and [Mn4] assemblies: synthesis,
 structural diversity, magnetic properties and catechol oxidase activity.
;
_journal_issue 26
_journal_name_full 'Dalton transactions (Cambridge, England : 2003)'
_journal_page_first 11741
_journal_page_last 11754
_journal_paper_doi 10.1039/c5dt01157d
_journal_volume 44
_journal_year 2015
_chemical_formula_moiety 'C30 H42 Mn3 N2 O14, 4(H2 O)'
_chemical_formula_sum 'C30 H50 Mn3 N2 O18'
_chemical_formula_weight 891.54
_chemical_name_systematic
;
 ?
;
_space_group_IT_number 2
_symmetry_cell_setting triclinic
_symmetry_space_group_name_Hall '-P 1'
_symmetry_space_group_name_H-M 'P -1'
_atom_sites_solution_hydrogens geom
_atom_sites_solution_primary direct
_atom_sites_solution_secondary difmap
_audit_creation_method SHELXL-97
_audit_update_record
;
2015-05-04 deposited with the CCDC.
2015-05-13 downloaded from the CCDC.
;
_cell_angle_alpha 95.459(6)
_cell_angle_beta 114.801(5)
_cell_angle_gamma 111.466(5)
_cell_formula_units_Z 1
_cell_length_a 9.875(2)
_cell_length_b 10.924(2)
_cell_length_c 11.134(2)
_cell_measurement_reflns_used 2848
_cell_measurement_temperature 298(2)
_cell_measurement_theta_max 24.54
_cell_measurement_theta_min 2.37
_cell_volume 969.7(3)
_computing_cell_refinement 'Bruker SMART'
_computing_data_collection 'Bruker SMART'
_computing_data_reduction 'Bruker SAINT'
_computing_molecular_graphics Diamond
_computing_publication_material 'SHELXL-97 (Sheldrick, 1997), PLATON (Spek, 2009)'
_computing_structure_refinement 'SHELXL-97 (Sheldrick, 2008)'
_computing_structure_solution 'SHELXS-97 (Sheldrick, 1990)'
_diffrn_ambient_temperature 298(2)
_diffrn_measured_fraction_theta_full 0.980
_diffrn_measured_fraction_theta_max 0.980
_diffrn_measurement_device_type 'CCD area detector'
_diffrn_measurement_method 'phi and omega scans'
_diffrn_radiation_monochromator graphite
_diffrn_radiation_source 'fine-focus sealed tube'
_diffrn_radiation_type MoK\a
_diffrn_radiation_wavelength 0.71073
_diffrn_reflns_av_R_equivalents 0.0347
_diffrn_reflns_av_unetI/netI 0.0468
_diffrn_reflns_limit_h_max 13
_diffrn_reflns_limit_h_min -12
_diffrn_reflns_limit_k_max 14
_diffrn_reflns_limit_k_min -12
_diffrn_reflns_limit_l_max 14
_diffrn_reflns_limit_l_min -14
_diffrn_reflns_number 13150
_diffrn_reflns_theta_full 28.33
_diffrn_reflns_theta_max 28.33
_diffrn_reflns_theta_min 2.10
_exptl_absorpt_coefficient_mu 1.037
_exptl_absorpt_correction_T_max 0.804
_exptl_absorpt_correction_T_min 0.731
_exptl_absorpt_correction_type multi-scan
_exptl_absorpt_process_details 'SADABS (Sheldrick, 1997)'
_exptl_crystal_colour Brown
_exptl_crystal_density_diffrn 1.527
_exptl_crystal_density_method 'not measured'
_exptl_crystal_description Block
_exptl_crystal_F_000 463
_exptl_crystal_size_max 0.32
_exptl_crystal_size_mid 0.26
_exptl_crystal_size_min 0.21
_refine_diff_density_max 0.424
_refine_diff_density_min -0.499
_refine_diff_density_rms 0.071
_refine_ls_extinction_method none
_refine_ls_goodness_of_fit_ref 1.047
_refine_ls_hydrogen_treatment mixed
_refine_ls_matrix_type full
_refine_ls_number_parameters 269
_refine_ls_number_reflns 4739
_refine_ls_number_restraints 0
_refine_ls_restrained_S_all 1.047
_refine_ls_R_factor_all 0.0677
_refine_ls_R_factor_gt 0.0395
_refine_ls_shift/su_max 0.035
_refine_ls_shift/su_mean 0.001
_refine_ls_structure_factor_coef Fsqd
_refine_ls_weighting_details 'calc w=1/[\s^2^(Fo^2^)+(0.0467P)^2^+0.2698P] where P=(Fo^2^+2Fc^2^)/3'
_refine_ls_weighting_scheme calc
_refine_ls_wR_factor_gt 0.0900
_refine_ls_wR_factor_ref 0.1032
_reflns_number_gt 3236
_reflns_number_total 4739
_reflns_threshold_expression >2\s(I)
_cod_data_source_file c5dt01157d2.cif
_cod_data_source_block Complex_1
_cod_depositor_comments
;
The following automatic conversions were performed:

'_symmetry_cell_setting' value 'Triclinic' changed to 'triclinic'
according to
/usr/data/users/saulius/crontab/automatic-downloads/rss-feeds/RSC/lib/dictionaries/cif_core.dic
dictionary named 'cif_core.dic' version 2.4.2 from 2011-04-26.

Automatic conversion script
Id: cif_fix_values 3271 2015-04-21 07:52:19Z andrius 

 Adding full bibliography for 7035190--7035193.cif.
;
_cod_database_code 7035190

loop_
_symmetry_equiv_pos_as_xyz
'x, y, z'
'-x, -y, -z'

loop_
_atom_site_label
_atom_site_type_symbol
_atom_site_fract_x
_atom_site_fract_y
_atom_site_fract_z
_atom_site_U_iso_or_equiv
_atom_site_adp_type
_atom_site_occupancy
_atom_site_symmetry_multiplicity
_atom_site_calc_flag
_atom_site_refinement_flags
Mn1 Mn 0.90978(4) 0.25011(4) 0.13882(4) 0.02888(12) Uani 1 1 d .
Mn2 Mn 0.5000 0.0000 0.0000 0.03022(15) Uani 1 2 d S
O1 O 1.0730(2) 0.40759(18) 0.13969(17) 0.0381(4) Uani 1 1 d .
O2 O 0.7589(2) 0.09773(17) 0.15587(16) 0.0317(4) Uani 1 1 d .
O3 O 0.5659(2) 0.0182(2) -0.15997(19) 0.0489(5) Uani 1 1 d .
O4 O 0.8260(2) 0.18449(19) -0.05999(17) 0.0403(5) Uani 1 1 d .
O6 O 0.7553(2) 0.35856(18) 0.11912(19) 0.0390(4) Uani 1 1 d .
O5 O 0.4906(2) 0.19935(19) 0.0158(2) 0.0445(5) Uani 1 1 d .
O7 O 1.0732(3) 0.1345(3) 0.1609(2) 0.0464(5) Uani 1 1 d .
N1 N 1.0256(2) 0.3070(2) 0.3462(2) 0.0298(5) Uani 1 1 d .
C1 C 1.1678(3) 0.4103(3) 0.4256(3) 0.0352(6) Uani 1 1 d .
H1 H 1.2097 0.4241 0.5204 0.042 Uiso 1 1 calc R
C2 C 1.2698(3) 0.5073(3) 0.3833(3) 0.0336(6) Uani 1 1 d .
C3 C 1.2182(3) 0.5009(3) 0.2430(3) 0.0325(6) Uani 1 1 d .
C4 C 1.3269(3) 0.5986(3) 0.2121(3) 0.0422(7) Uani 1 1 d .
H4 H 1.2955 0.5954 0.1201 0.051 Uiso 1 1 calc R
C5 C 1.4794(3) 0.6994(3) 0.3148(3) 0.0465(7) Uani 1 1 d .
H5 H 1.5493 0.7635 0.2915 0.056 Uiso 1 1 calc R
C6 C 1.5302(3) 0.7065(3) 0.4533(3) 0.0471(7) Uani 1 1 d .
H6 H 1.6337 0.7744 0.5226 0.057 Uiso 1 1 calc R
C7 C 1.4258(3) 0.6121(3) 0.4860(3) 0.0437(7) Uani 1 1 d .
H7 H 1.4589 0.6174 0.5785 0.052 Uiso 1 1 calc R
C8 C 0.9288(3) 0.2123(3) 0.4022(3) 0.0337(6) Uani 1 1 d .
C9 C 1.0405(4) 0.1935(3) 0.5365(3) 0.0472(8) Uani 1 1 d .
H9A H 1.1209 0.1714 0.5253 0.071 Uiso 1 1 calc R
H9B H 0.9733 0.1201 0.5580 0.071 Uiso 1 1 calc R
H9C H 1.0975 0.2771 0.6104 0.071 Uiso 1 1 calc R
C10 C 0.8186(4) 0.2683(3) 0.4238(3) 0.0486(8) Uani 1 1 d .
H10A H 0.7453 0.2753 0.3376 0.073 Uiso 1 1 calc R
H10B H 0.8870 0.3578 0.4906 0.073 Uiso 1 1 calc R
H10C H 0.7535 0.2074 0.4568 0.073 Uiso 1 1 calc R
C11 C 0.8266(3) 0.0755(3) 0.2878(2) 0.0338(6) Uani 1 1 d .
H11A H 0.8971 0.0313 0.2924 0.041 Uiso 1 1 calc R
H11B H 0.7367 0.0150 0.3007 0.041 Uiso 1 1 calc R
C12 C 0.6932(3) 0.0895(3) -0.1630(3) 0.0334(6) Uani 1 1 d .
C13 C 0.6974(4) 0.0663(3) -0.2954(3) 0.0489(8) Uani 1 1 d .
H13A H 0.7501 0.1534 -0.3081 0.073 Uiso 1 1 calc R
H13B H 0.5854 0.0154 -0.3711 0.073 Uiso 1 1 calc R
H13C H 0.7592 0.0151 -0.2921 0.073 Uiso 1 1 calc R
C14 C 0.6042(3) 0.3185(3) 0.0863(3) 0.0327(6) Uani 1 1 d .
C15 C 0.5569(4) 0.4188(3) 0.1378(4) 0.0584(9) Uani 1 1 d .
H15A H 0.4671 0.4235 0.0614 0.088 Uiso 1 1 calc R
H15B H 0.6514 0.5081 0.1825 0.088 Uiso 1 1 calc R
H15C H 0.5217 0.3894 0.2029 0.088 Uiso 1 1 calc R
O13 O 0.8405(3) 0.8539(3) 0.0520(3) 0.0564(6) Uani 1 1 d .
O15 O 0.9270(4) 0.6473(3) 0.1412(3) 0.0586(7) Uani 1 1 d .
H13O H 0.855(4) 0.796(4) 0.082(4) 0.059(12) Uiso 1 1 d .
H14O H 0.741(5) 0.845(4) 0.032(4) 0.084(14) Uiso 1 1 d .
H16O H 0.883(6) 0.574(5) 0.137(5) 0.100(19) Uiso 1 1 d .
H15O H 0.962(6) 0.651(5) 0.100(5) 0.09(2) Uiso 1 1 d .
H18O H 1.007(5) 0.053(4) 0.137(4) 0.081(14) Uiso 1 1 d .
H17O H 1.112(5) 0.141(4) 0.111(4) 0.078(15) Uiso 1 1 d .

loop_
_atom_site_aniso_label
_atom_site_aniso_U_11
_atom_site_aniso_U_22
_atom_site_aniso_U_33
_atom_site_aniso_U_23
_atom_site_aniso_U_13
_atom_site_aniso_U_12
Mn1 0.0262(2) 0.0269(2) 0.02802(19) 0.00916(15) 0.01336(16) 0.00602(16)
Mn2 0.0258(3) 0.0262(3) 0.0346(3) 0.0084(2) 0.0151(2) 0.0074(2)
O1 0.0311(9) 0.0347(10) 0.0350(9) 0.0135(8) 0.0146(8) 0.0026(8)
O2 0.0278(9) 0.0305(9) 0.0308(9) 0.0133(7) 0.0130(7) 0.0077(7)
O3 0.0354(11) 0.0551(13) 0.0418(11) 0.0081(9) 0.0224(9) 0.0037(10)
O4 0.0350(10) 0.0407(11) 0.0304(9) 0.0065(8) 0.0156(8) 0.0039(9)
O6 0.0356(10) 0.0322(10) 0.0501(11) 0.0177(8) 0.0217(9) 0.0141(8)
O5 0.0346(10) 0.0294(10) 0.0618(13) 0.0101(9) 0.0193(10) 0.0126(9)
O7 0.0469(13) 0.0427(14) 0.0565(13) 0.0139(11) 0.0303(11) 0.0213(11)
N1 0.0301(11) 0.0284(11) 0.0312(10) 0.0106(9) 0.0168(9) 0.0110(9)
C1 0.0361(14) 0.0357(14) 0.0281(12) 0.0073(11) 0.0142(11) 0.0127(12)
C2 0.0300(13) 0.0284(13) 0.0393(14) 0.0081(11) 0.0161(11) 0.0114(11)
C3 0.0271(13) 0.0274(13) 0.0396(14) 0.0084(11) 0.0166(11) 0.0089(11)
C4 0.0381(15) 0.0346(15) 0.0503(16) 0.0168(13) 0.0229(13) 0.0102(13)
C5 0.0349(15) 0.0330(15) 0.066(2) 0.0192(14) 0.0267(15) 0.0069(13)
C6 0.0307(14) 0.0308(15) 0.0581(18) 0.0015(13) 0.0157(14) 0.0022(12)
C7 0.0365(15) 0.0381(16) 0.0415(15) 0.0045(12) 0.0149(13) 0.0086(13)
C8 0.0353(14) 0.0349(14) 0.0328(13) 0.0145(11) 0.0201(11) 0.0124(12)
C9 0.0441(17) 0.0495(18) 0.0363(14) 0.0184(13) 0.0158(13) 0.0125(14)
C10 0.0553(19) 0.0553(19) 0.0553(18) 0.0237(15) 0.0389(16) 0.0288(16)
C11 0.0344(14) 0.0320(14) 0.0354(13) 0.0164(11) 0.0183(11) 0.0123(11)
C12 0.0315(14) 0.0359(14) 0.0322(13) 0.0099(11) 0.0148(11) 0.0158(12)
C13 0.0492(18) 0.0552(19) 0.0343(14) 0.0067(13) 0.0215(14) 0.0160(15)
C14 0.0406(15) 0.0304(14) 0.0346(13) 0.0164(11) 0.0217(12) 0.0178(12)
C15 0.058(2) 0.0497(19) 0.067(2) 0.0073(16) 0.0302(18) 0.0269(17)
O13 0.0515(15) 0.0423(13) 0.0921(19) 0.0260(13) 0.0452(14) 0.0242(12)
O15 0.0731(18) 0.0426(15) 0.0807(18) 0.0263(13) 0.0543(16) 0.0250(13)

loop_
_atom_type_symbol
_atom_type_description
_atom_type_scat_dispersion_real
_atom_type_scat_dispersion_imag
_atom_type_scat_source
C C 0.0033 0.0016 'International Tables Vol C Tables 4.2.6.8 and 6.1.1.4'
H H 0.0000 0.0000 'International Tables Vol C Tables 4.2.6.8 and 6.1.1.4'
Mn Mn 0.3368 0.7283 'International Tables Vol C Tables 4.2.6.8 and 6.1.1.4'
N N 0.0061 0.0033 'International Tables Vol C Tables 4.2.6.8 and 6.1.1.4'
O O 0.0106 0.0060 'International Tables Vol C Tables 4.2.6.8 and 6.1.1.4'

loop_
_geom_angle_atom_site_label_1
_geom_angle_atom_site_label_2
_geom_angle_atom_site_label_3
_geom_angle
_geom_angle_site_symmetry_1
_geom_angle_site_symmetry_3
O2 Mn1 O1 174.68(7) . .
O2 Mn1 O4 98.55(7) . .
O1 Mn1 O4 86.58(7) . .
O2 Mn1 N1 83.24(8) . .
O1 Mn1 N1 91.47(8) . .
O4 Mn1 N1 170.19(8) . .
O2 Mn1 O6 91.32(7) . .
O1 Mn1 O6 89.60(8) . .
O4 Mn1 O6 95.34(8) . .
N1 Mn1 O6 94.26(8) . .
O2 Mn1 O7 88.36(9) . .
O1 Mn1 O7 90.69(9) . .
O4 Mn1 O7 84.95(8) . .
N1 Mn1 O7 85.46(8) . .
O6 Mn1 O7 179.60(8) . .
O3 Mn2 O3 180.00(10) 2_655 .
O3 Mn2 O2 89.11(7) 2_655 .
O3 Mn2 O2 90.89(7) . .
O3 Mn2 O2 90.89(7) 2_655 2_655
O3 Mn2 O2 89.11(7) . 2_655
O2 Mn2 O2 180.00(14) . 2_655
O3 Mn2 O5 87.55(8) 2_655 .
O3 Mn2 O5 92.45(8) . .
O2 Mn2 O5 91.29(7) . .
O2 Mn2 O5 88.71(7) 2_655 .
O3 Mn2 O5 92.45(8) 2_655 2_655
O3 Mn2 O5 87.55(8) . 2_655
O2 Mn2 O5 88.71(7) . 2_655
O2 Mn2 O5 91.29(7) 2_655 2_655
O5 Mn2 O5 180.00(12) . 2_655
C3 O1 Mn1 130.32(16) . .
C11 O2 Mn1 113.52(14) . .
C11 O2 Mn2 125.91(14) . .
Mn1 O2 Mn2 119.49(8) . .
C12 O3 Mn2 134.29(17) . .
C12 O4 Mn1 136.05(17) . .
C14 O6 Mn1 133.19(17) . .
C14 O5 Mn2 130.20(18) . .
Mn1 O7 H18O 104(3) . .
Mn1 O7 H17O 115(3) . .
H18O O7 H17O 106(4) . .
C1 N1 C8 122.1(2) . .
C1 N1 Mn1 125.05(17) . .
C8 N1 Mn1 112.81(15) . .
N1 C1 C2 126.6(2) . .
N1 C1 H1 116.7 . .
C2 C1 H1 116.7 . .
C7 C2 C3 119.2(2) . .
C7 C2 C1 118.5(2) . .
C3 C2 C1 122.3(2) . .
O1 C3 C4 118.4(2) . .
O1 C3 C2 123.4(2) . .
C4 C3 C2 118.1(2) . .
C5 C4 C3 121.4(3) . .
C5 C4 H4 119.3 . .
C3 C4 H4 119.3 . .
C4 C5 C6 120.6(3) . .
C4 C5 H5 119.7 . .
C6 C5 H5 119.7 . .
C7 C6 C5 119.0(3) . .
C7 C6 H6 120.5 . .
C5 C6 H6 120.5 . .
C6 C7 C2 121.7(3) . .
C6 C7 H7 119.2 . .
C2 C7 H7 119.2 . .
N1 C8 C10 108.6(2) . .
N1 C8 C11 103.26(19) . .
C10 C8 C11 111.9(2) . .
N1 C8 C9 113.2(2) . .
C10 C8 C9 110.4(2) . .
C11 C8 C9 109.3(2) . .
C8 C9 H9A 109.5 . .
C8 C9 H9B 109.5 . .
H9A C9 H9B 109.5 . .
C8 C9 H9C 109.5 . .
H9A C9 H9C 109.5 . .
H9B C9 H9C 109.5 . .
C8 C10 H10A 109.5 . .
C8 C10 H10B 109.5 . .
H10A C10 H10B 109.5 . .
C8 C10 H10C 109.5 . .
H10A C10 H10C 109.5 . .
H10B C10 H10C 109.5 . .
O2 C11 C8 110.1(2) . .
O2 C11 H11A 109.6 . .
C8 C11 H11A 109.6 . .
O2 C11 H11B 109.6 . .
C8 C11 H11B 109.6 . .
H11A C11 H11B 108.1 . .
O3 C12 O4 124.9(2) . .
O3 C12 C13 119.2(2) . .
O4 C12 C13 115.8(2) . .
C12 C13 H13A 109.5 . .
C12 C13 H13B 109.5 . .
H13A C13 H13B 109.5 . .
C12 C13 H13C 109.5 . .
H13A C13 H13C 109.5 . .
H13B C13 H13C 109.5 . .
O5 C14 O6 124.7(3) . .
O5 C14 C15 117.3(3) . .
O6 C14 C15 118.0(2) . .
C14 C15 H15A 109.5 . .
C14 C15 H15B 109.5 . .
H15A C15 H15B 109.5 . .
C14 C15 H15C 109.5 . .
H15A C15 H15C 109.5 . .
H15B C15 H15C 109.5 . .
H13O O13 H14O 111(4) . .
H16O O15 H15O 109(5) . .

loop_
_geom_bond_atom_site_label_1
_geom_bond_atom_site_label_2
_geom_bond_distance
_geom_bond_site_symmetry_2
Mn1 O2 1.8733(16) .
Mn1 O1 1.8737(17) .
Mn1 O4 1.9560(18) .
Mn1 N1 2.004(2) .
Mn1 O6 2.2073(19) .
Mn1 O7 2.340(2) .
Mn2 O3 2.1400(19) 2_655
Mn2 O3 2.1400(19) .
Mn2 O2 2.1484(16) .
Mn2 O2 2.1484(16) 2_655
Mn2 O5 2.2068(19) .
Mn2 O5 2.2068(19) 2_655
O1 C3 1.320(3) .
O2 C11 1.423(3) .
O3 C12 1.230(3) .
O4 C12 1.276(3) .
O6 C14 1.259(3) .
O5 C14 1.252(3) .
O7 H18O 0.82(4) .
O7 H17O 0.79(4) .
N1 C1 1.279(3) .
N1 C8 1.507(3) .
C1 C2 1.439(4) .
C1 H1 0.9300 .
C2 C7 1.405(4) .
C2 C3 1.411(4) .
C3 C4 1.397(4) .
C4 C5 1.375(4) .
C4 H4 0.9300 .
C5 C6 1.391(4) .
C5 H5 0.9300 .
C6 C7 1.366(4) .
C6 H6 0.9300 .
C7 H7 0.9300 .
C8 C10 1.515(4) .
C8 C11 1.527(3) .
C8 C9 1.528(4) .
C9 H9A 0.9600 .
C9 H9B 0.9600 .
C9 H9C 0.9600 .
C10 H10A 0.9600 .
C10 H10B 0.9600 .
C10 H10C 0.9600 .
C11 H11A 0.9700 .
C11 H11B 0.9700 .
C12 C13 1.491(4) .
C13 H13A 0.9600 .
C13 H13B 0.9600 .
C13 H13C 0.9600 .
C14 C15 1.493(4) .
C15 H15A 0.9600 .
C15 H15B 0.9600 .
C15 H15C 0.9600 .
O13 H13O 0.77(4) .
O13 H14O 0.88(4) .
O15 H16O 0.75(5) .
O15 H15O 0.68(5) .
